data_2233618
loop_
_publ_author_name
'Fun, Hoong-Kun'
'Arshad, Suhana'
'Reddy, B. Palakshi'
'Vijayakumar, V.'
'Sarveswari, S.'

_publ_section_title
;
 Diethyl
 2,6-dihydroxy-4-(3-nitrophenyl)-2,6-bis(trifluoromethyl)piperidine-3,5-dicarboxylate
;
_journal_coeditor_code RZ2690
_journal_issue 2
_journal_name_full 'Acta Crystallographica Section E'
_journal_page_first o400
_journal_page_last o401
_journal_paper_doi 10.1107/S1600536811055346
_journal_volume 68
_journal_year 2012
_chemical_formula_iupac 'C19 H20 F6 N2 O8'
_chemical_formula_moiety 'C19 H20 F6 N2 O8'
_chemical_formula_sum 'C19 H20 F6 N2 O8'
_chemical_formula_weight 518.37
_chemical_name_systematic
;
Diethyl 2,6-dihydroxy-4-(3-nitrophenyl)-
2,6-bis(trifluoromethyl)piperidine-3,5-dicarboxylate
;
_space_group_IT_number 15
_symmetry_cell_setting monoclinic
_symmetry_space_group_name_Hall '-C 2yc'
_symmetry_space_group_name_H-M 'C 1 2/c 1'
_atom_sites_solution_hydrogens geom
_atom_sites_solution_primary direct
_atom_sites_solution_secondary difmap
_audit_creation_method SHELXL-97
_cell_angle_alpha 90.00
_cell_angle_beta 91.049(2)
_cell_angle_gamma 90.00
_cell_formula_units_Z 8
_cell_length_a 17.7353(16)
_cell_length_b 15.2025(14)
_cell_length_c 17.3003(16)
_cell_measurement_reflns_used 4307
_cell_measurement_temperature 296(2)
_cell_measurement_theta_max 27.10
_cell_measurement_theta_min 2.93
_cell_volume 4663.7(7)
_computing_cell_refinement 'SAINT (Bruker, 2009)'
_computing_data_collection 'APEX2 (Bruker, 2009)'
_computing_data_reduction 'SAINT (Bruker, 2009)'
_computing_molecular_graphics 'SHELXTL (Sheldrick, 2008)'
_computing_publication_material
;
SHELXTL (Sheldrick, 2008) and PLATON (Spek, 2009)
;
_computing_structure_refinement 'SHELXTL (Sheldrick, 2008)'
_computing_structure_solution 'SHELXTL (Sheldrick, 2008)'
_diffrn_ambient_temperature 296(2)
_diffrn_measured_fraction_theta_full 0.999
_diffrn_measured_fraction_theta_max 0.999
_diffrn_measurement_device_type
;
Bruker SMART APEXII DUO CCD area-detector
;
_diffrn_measurement_method '\f and \w scans'
_diffrn_radiation_monochromator graphite
_diffrn_radiation_source 'fine-focus sealed tube'
_diffrn_radiation_type MoK\a
_diffrn_radiation_wavelength 0.71073
_diffrn_reflns_av_R_equivalents 0.0275
_diffrn_reflns_av_sigmaI/netI 0.0288
_diffrn_reflns_limit_h_max 22
_diffrn_reflns_limit_h_min -23
_diffrn_reflns_limit_k_max 19
_diffrn_reflns_limit_k_min -19
_diffrn_reflns_limit_l_max 22
_diffrn_reflns_limit_l_min -22
_diffrn_reflns_number 19801
_diffrn_reflns_theta_full 27.49
_diffrn_reflns_theta_max 27.49
_diffrn_reflns_theta_min 1.76
_diffrn_standards_number 0
_exptl_absorpt_coefficient_mu 0.144
_exptl_absorpt_correction_T_max 0.9804
_exptl_absorpt_correction_T_min 0.9701
_exptl_absorpt_correction_type multi-scan
_exptl_absorpt_process_details '(SADABS; Bruker, 2009)'
_exptl_crystal_colour colourless
_exptl_crystal_density_diffrn 1.477
_exptl_crystal_density_method 'not measured'
_exptl_crystal_description block
_exptl_crystal_F_000 2128
_exptl_crystal_size_max 0.21
_exptl_crystal_size_mid 0.21
_exptl_crystal_size_min 0.14
_refine_diff_density_max 0.208
_refine_diff_density_min -0.188
_refine_ls_extinction_coef 0.00084(15)
_refine_ls_extinction_expression Fc^*^=kFc[1+0.001xFc^2^\l^3^/sin(2\q)]^-1/4^
_refine_ls_extinction_method 'SHELXTL (Sheldrick, 2008)'
_refine_ls_goodness_of_fit_ref 1.021
_refine_ls_hydrogen_treatment mixed
_refine_ls_matrix_type full
_refine_ls_number_parameters 376
_refine_ls_number_reflns 5339
_refine_ls_number_restraints 104
_refine_ls_restrained_S_all 1.021
_refine_ls_R_factor_all 0.0804
_refine_ls_R_factor_gt 0.0443
_refine_ls_shift/su_max 0.000
_refine_ls_shift/su_mean 0.000
_refine_ls_structure_factor_coef Fsqd
_refine_ls_weighting_details 'calc w=1/[\s^2^(Fo^2^)+(0.0493P)^2^+2.0652P] where P=(Fo^2^+2Fc^2^)/3'
_refine_ls_weighting_scheme calc
_refine_ls_wR_factor_gt 0.1064
_refine_ls_wR_factor_ref 0.1247
_reflns_number_gt 3229
_reflns_number_total 5339
_reflns_threshold_expression I>2\s(I)
_cod_data_source_file rz2690.cif
_cod_data_source_block I
_cod_original_sg_symbol_H-M 'C 2/c'
_cod_database_code 2233618
_cod_database_fobs_code 2233618

loop_
_symmetry_equiv_pos_as_xyz
'x, y, z'
'-x, y, -z+1/2'
'x+1/2, y+1/2, z'
'-x+1/2, y+1/2, -z+1/2'
'-x, -y, -z'
'x, -y, z-1/2'
'-x+1/2, -y+1/2, -z'
'x+1/2, -y+1/2, z-1/2'

loop_
_atom_site_type_symbol
_atom_site_label
_atom_site_fract_x
_atom_site_fract_y
_atom_site_fract_z
_atom_site_U_iso_or_equiv
_atom_site_adp_type
_atom_site_calc_flag
_atom_site_refinement_flags
_atom_site_occupancy
_atom_site_symmetry_multiplicity
_atom_site_disorder_assembly
_atom_site_disorder_group
F F1 0.36213(8) 0.39434(9) 0.23934(8) 0.0892(5) Uani d . 1 1 . .
F F2 0.44369(7) 0.30673(10) 0.19217(8) 0.0896(5) Uani d . 1 1 . .
F F3 0.37694(9) 0.26642(10) 0.28772(7) 0.0906(5) Uani d . 1 1 . .
F F4 0.10958(8) 0.36187(10) 0.23426(8) 0.0903(5) Uani d . 1 1 . .
F F5 0.04642(7) 0.25576(11) 0.18300(8) 0.0940(5) Uani d . 1 1 . .
F F6 0.11954(8) 0.23302(10) 0.28156(7) 0.0887(5) Uani d . 1 1 . .
O O1 0.26864(19) -0.15284(15) -0.12905(13) 0.1564(11) Uani d . 1 1 . .
O O2 0.27330(16) -0.01793(15) -0.15351(11) 0.1287(9) Uani d . 1 1 . .
O O3 0.4418(19) 0.106(3) 0.163(2) 0.060(4) Uani d PU 0.212(18) 1 A 1
C C13 0.4982(16) 0.046(2) 0.1072(17) 0.103(5) Uani d PU 0.212(18) 1 A 1
H H13A 0.4682 0.0137 0.0696 0.123 Uiso calc PR 0.212(18) 1 A 1
H H13B 0.5317 0.0851 0.0795 0.123 Uiso calc PR 0.212(18) 1 A 1
C C14 0.5328(18) -0.001(2) 0.145(2) 0.146(8) Uani d PU 0.212(18) 1 A 1
H H14A 0.5785 -0.0162 0.1188 0.219 Uiso calc PR 0.212(18) 1 A 1
H H14B 0.5040 -0.0539 0.1532 0.219 Uiso calc PR 0.212(18) 1 A 1
H H14C 0.5449 0.0258 0.1934 0.219 Uiso calc PR 0.212(18) 1 A 1
O O3A 0.4362(6) 0.0929(8) 0.1583(7) 0.085(2) Uani d PU 0.788(18) 1 A 2
C C13A 0.5125(4) 0.0683(6) 0.1339(4) 0.0949(19) Uani d PU 0.788(18) 1 A 2
H H13C 0.5483 0.0687 0.1770 0.114 Uiso calc PR 0.788(18) 1 A 2
H H13D 0.5305 0.1067 0.0934 0.114 Uiso calc PR 0.788(18) 1 A 2
C C14A 0.4973(5) -0.0272(5) 0.1033(5) 0.127(3) Uani d PU 0.788(18) 1 A 2
H H14D 0.5434 -0.0518 0.0846 0.191 Uiso calc PR 0.788(18) 1 A 2
H H14E 0.4604 -0.0253 0.0621 0.191 Uiso calc PR 0.788(18) 1 A 2
H H14F 0.4789 -0.0630 0.1446 0.191 Uiso calc PR 0.788(18) 1 A 2
O O4 0.41966(8) 0.17953(11) 0.05490(9) 0.0736(5) Uani d . 1 1 A .
O O6 0.09483(8) 0.14011(10) 0.04494(8) 0.0658(4) Uani d . 1 1 . .
N N1 0.24395(8) 0.29412(10) 0.19612(8) 0.0462(4) Uani d . 1 1 . .
H H1N1 0.2380 0.3481 0.1947 0.069 Uiso d R 1 1 . .
N N2 0.27191(15) -0.07751(16) -0.10851(13) 0.0909(7) Uani d . 1 1 . .
O O7 0.16066(8) 0.30333(9) 0.09062(8) 0.0552(4) Uani d . 1 1 . .
O O8 0.32528(8) 0.32280(9) 0.09458(8) 0.0551(4) Uani d . 1 1 . .
C C1 0.32495(9) 0.17525(12) 0.15245(10) 0.0447(4) Uani d . 1 1 A .
H H1A 0.3228 0.1466 0.2031 0.054 Uiso calc R 1 1 . .
C C2 0.25852(9) 0.14162(11) 0.10170(9) 0.0413(4) Uani d . 1 1 . .
H H2A 0.2559 0.1780 0.0549 0.050 Uiso calc R 1 1 . .
C C3 0.18628(10) 0.15865(12) 0.14797(10) 0.0455(4) Uani d . 1 1 . .
H H3A 0.1924 0.1309 0.1988 0.055 Uiso calc R 1 1 . .
C C4 0.17731(10) 0.25802(12) 0.16000(10) 0.0471(4) Uani d . 1 1 . .
C C5 0.31612(10) 0.27463(12) 0.16372(10) 0.0458(4) Uani d . 1 1 . .
C C6 0.26648(11) 0.04661(12) 0.07686(10) 0.0480(4) Uani d . 1 1 . .
C C7 0.27170(15) -0.02213(14) 0.12943(13) 0.0756(7) Uani d . 1 1 . .
H H7A 0.2712 -0.0101 0.1821 0.091 Uiso calc R 1 1 . .
C C8 0.27757(19) -0.10787(16) 0.10466(16) 0.0975(10) Uani d . 1 1 . .
H H8A 0.2809 -0.1532 0.1406 0.117 Uiso calc R 1 1 . .
C C9 0.27849(17) -0.12666(15) 0.02689(16) 0.0892(8) Uani d . 1 1 . .
H H9A 0.2826 -0.1844 0.0097 0.107 Uiso calc R 1 1 . .
C C10 0.27314(13) -0.05851(14) -0.02482(12) 0.0649(6) Uani d . 1 1 . .
C C11 0.26732(11) 0.02741(13) -0.00142(11) 0.0525(5) Uani d . 1 1 . .
H H11A 0.2640 0.0724 -0.0378 0.063 Uiso calc R 1 1 . .
C C12 0.39930(11) 0.15197(14) 0.11582(12) 0.0543(5) Uani d . 1 1 . .
C C15 0.11874(11) 0.11741(14) 0.10727(11) 0.0530(5) Uani d . 1 1 B .
O O5 0.09056(9) 0.05249(11) 0.14855(9) 0.0774(5) Uani d . 1 1 . .
C C16 0.0290(7) 0.0034(8) 0.1123(8) 0.088(2) Uani d PU 0.746(6) 1 B 1
H H16A 0.0284 -0.0558 0.1331 0.105 Uiso calc PR 0.746(6) 1 B 1
H H16B 0.0375 -0.0007 0.0572 0.105 Uiso calc PR 0.746(6) 1 B 1
C C17 -0.0461(2) 0.0461(3) 0.1254(3) 0.1125(18) Uani d PU 0.746(6) 1 B 1
H H17A -0.0856 0.0084 0.1062 0.169 Uiso calc PR 0.746(6) 1 B 1
H H17B -0.0483 0.1014 0.0987 0.169 Uiso calc PR 0.746(6) 1 B 1
H H17C -0.0524 0.0558 0.1798 0.169 Uiso calc PR 0.746(6) 1 B 1
C C16A 0.020(2) -0.006(3) 0.121(3) 0.110(7) Uani d PU 0.254(6) 1 B 2
H H16C -0.0045 -0.0335 0.1640 0.132 Uiso calc PR 0.254(6) 1 B 2
H H16D -0.0160 0.0283 0.0908 0.132 Uiso calc PR 0.254(6) 1 B 2
C C17A 0.0617(8) -0.0715(10) 0.0718(8) 0.129(6) Uani d PU 0.254(6) 1 B 2
H H17D 0.0261 -0.1119 0.0490 0.194 Uiso calc PR 0.254(6) 1 B 2
H H17E 0.0973 -0.1033 0.1035 0.194 Uiso calc PR 0.254(6) 1 B 2
H H17F 0.0879 -0.0411 0.0317 0.194 Uiso calc PR 0.254(6) 1 B 2
C C18 0.37467(12) 0.31059(15) 0.22174(12) 0.0631(6) Uani d . 1 1 . .
C C19 0.11297(13) 0.27698(17) 0.21556(12) 0.0662(6) Uani d . 1 1 . .
H H1O7 0.1249(18) 0.270(2) 0.0612(18) 0.131(12) Uiso d . 1 1 . .
H H1O8 0.3669(16) 0.3016(18) 0.0676(16) 0.107(10) Uiso d . 1 1 . .

loop_
_atom_site_aniso_label
_atom_site_aniso_U_11
_atom_site_aniso_U_22
_atom_site_aniso_U_33
_atom_site_aniso_U_12
_atom_site_aniso_U_13
_atom_site_aniso_U_23
F1 0.1027(11) 0.0731(9) 0.0911(10) -0.0184(8) -0.0143(8) -0.0273(8)
F2 0.0528(8) 0.1192(12) 0.0964(10) -0.0196(7) -0.0136(7) -0.0125(9)
F3 0.1094(11) 0.1064(11) 0.0548(7) -0.0210(9) -0.0313(7) 0.0068(7)
F4 0.0893(10) 0.0979(11) 0.0846(9) 0.0251(8) 0.0223(7) -0.0234(8)
F5 0.0472(7) 0.1460(14) 0.0895(10) 0.0020(8) 0.0177(7) -0.0190(9)
F6 0.0921(10) 0.1193(12) 0.0559(8) 0.0020(8) 0.0331(7) 0.0065(8)
O1 0.278(4) 0.0839(15) 0.1069(17) 0.0169(18) -0.0065(19) -0.0513(13)
O2 0.235(3) 0.0943(16) 0.0572(11) 0.0125(16) 0.0104(14) -0.0131(11)
O3 0.044(7) 0.079(8) 0.057(7) 0.004(6) -0.012(6) -0.002(6)
C13 0.079(8) 0.125(10) 0.103(10) 0.054(8) -0.009(8) -0.031(9)
C14 0.138(15) 0.166(17) 0.132(16) 0.080(13) -0.004(13) -0.017(14)
O3A 0.073(4) 0.105(5) 0.078(3) 0.048(3) 0.006(3) 0.011(3)
C13A 0.078(3) 0.126(5) 0.080(3) 0.052(3) -0.007(2) -0.012(3)
C14A 0.142(6) 0.118(5) 0.123(5) 0.060(4) 0.038(4) 0.009(4)
O4 0.0514(9) 0.1103(13) 0.0595(9) 0.0113(8) 0.0097(7) 0.0095(9)
O6 0.0560(9) 0.0897(11) 0.0515(8) -0.0178(7) -0.0057(7) 0.0130(8)
N1 0.0508(9) 0.0483(9) 0.0396(8) -0.0002(7) 0.0042(7) -0.0060(7)
N2 0.132(2) 0.0692(15) 0.0711(14) 0.0120(13) 0.0019(13) -0.0252(12)
O7 0.0592(8) 0.0592(9) 0.0471(7) 0.0066(7) -0.0009(6) 0.0057(6)
O8 0.0608(9) 0.0571(8) 0.0475(7) -0.0029(7) 0.0057(6) 0.0089(6)
C1 0.0440(10) 0.0502(10) 0.0399(9) 0.0018(8) -0.0015(7) 0.0017(8)
C2 0.0446(10) 0.0419(10) 0.0375(9) -0.0009(8) 0.0014(7) 0.0024(7)
C3 0.0443(10) 0.0533(11) 0.0389(9) -0.0062(8) 0.0027(7) 0.0050(8)
C4 0.0442(10) 0.0583(12) 0.0391(9) -0.0002(8) 0.0062(8) -0.0001(8)
C5 0.0466(10) 0.0516(11) 0.0392(9) -0.0041(8) 0.0007(8) 0.0000(8)
C6 0.0562(11) 0.0420(10) 0.0456(10) -0.0019(8) 0.0001(8) 0.0043(8)
C7 0.120(2) 0.0524(13) 0.0545(12) 0.0009(13) -0.0073(12) 0.0081(11)
C8 0.167(3) 0.0501(14) 0.0751(17) 0.0019(16) -0.0128(18) 0.0135(13)
C9 0.136(2) 0.0401(12) 0.0913(19) 0.0018(14) -0.0111(17) -0.0053(13)
C10 0.0848(16) 0.0515(12) 0.0583(12) 0.0006(11) -0.0009(11) -0.0111(10)
C11 0.0652(13) 0.0460(11) 0.0462(10) 0.0023(9) 0.0020(9) 0.0001(9)
C12 0.0459(11) 0.0676(13) 0.0494(11) 0.0056(9) -0.0035(9) -0.0047(10)
C15 0.0502(11) 0.0625(13) 0.0466(11) -0.0102(9) 0.0058(9) 0.0052(9)
O5 0.0769(11) 0.0878(11) 0.0671(9) -0.0391(9) -0.0074(8) 0.0215(8)
C16 0.082(4) 0.095(4) 0.086(4) -0.056(3) -0.011(3) 0.019(3)
C17 0.075(3) 0.134(4) 0.129(4) -0.032(3) 0.012(2) -0.007(3)
C16A 0.101(14) 0.120(13) 0.109(12) -0.031(12) -0.013(10) 0.037(10)
C17A 0.136(11) 0.134(12) 0.116(10) -0.064(9) -0.050(8) 0.012(8)
C18 0.0622(14) 0.0700(15) 0.0568(12) -0.0126(11) -0.0081(10) -0.0028(11)
C19 0.0577(13) 0.0868(17) 0.0546(12) 0.0053(12) 0.0142(10) -0.0058(12)

loop_
_atom_type_symbol
_atom_type_description
_atom_type_scat_dispersion_real
_atom_type_scat_dispersion_imag
_atom_type_scat_source
C C 0.0033 0.0016 'International Tables Vol C Tables 4.2.6.8 and 6.1.1.4'
H H 0.0000 0.0000 'International Tables Vol C Tables 4.2.6.8 and 6.1.1.4'
N N 0.0061 0.0033 'International Tables Vol C Tables 4.2.6.8 and 6.1.1.4'
O O 0.0106 0.0060 'International Tables Vol C Tables 4.2.6.8 and 6.1.1.4'
F F 0.0171 0.0103 'International Tables Vol C Tables 4.2.6.8 and 6.1.1.4'

loop_
_geom_angle_atom_site_label_1
_geom_angle_atom_site_label_2
_geom_angle_atom_site_label_3
_geom_angle
C12 O3 C13 106(3)
C14 C13 O3 110(3)
C14 C13 H13A 111.0
O3 C13 H13A 109.7
C14 C13 H13B 109.7
O3 C13 H13B 109.7
H13A C13 H13B 108.2
C12 O3A C13A 117.4(10)
O3A C13A C14A 100.3(9)
O3A C13A H13C 111.7
C14A C13A H13C 111.7
O3A C13A H13D 111.7
C14A C13A H13D 111.7
H13C C13A H13D 109.5
C13A C14A H14D 109.5
C13A C14A H14E 109.5
H14D C14A H14E 109.5
C13A C14A H14F 109.5
H14D C14A H14F 109.5
H14E C14A H14F 109.5
C4 N1 C5 118.89(14)
C4 N1 H1N1 105.3
C5 N1 H1N1 107.8
O2 N2 O1 122.1(2)
O2 N2 C10 119.4(2)
O1 N2 C10 118.5(3)
C4 O7 H1O7 109.0(19)
C5 O8 H1O8 110.3(17)
C12 C1 C5 112.05(15)
C12 C1 C2 110.23(14)
C5 C1 C2 108.68(14)
C12 C1 H1A 108.6
C5 C1 H1A 108.6
C2 C1 H1A 108.6
C6 C2 C1 113.77(14)
C6 C2 C3 112.92(14)
C1 C2 C3 106.34(13)
C6 C2 H2A 107.9
C1 C2 H2A 107.9
C3 C2 H2A 107.9
C15 C3 C4 112.82(16)
C15 C3 C2 110.25(15)
C4 C3 C2 108.93(14)
C15 C3 H3A 108.2
C4 C3 H3A 108.2
C2 C3 H3A 108.2
O7 C4 N1 109.97(15)
O7 C4 C19 107.16(15)
N1 C4 C19 105.75(15)
O7 C4 C3 112.72(14)
N1 C4 C3 110.43(15)
C19 C4 C3 110.53(16)
O8 C5 N1 109.87(15)
O8 C5 C1 112.92(14)
N1 C5 C1 110.29(14)
O8 C5 C18 106.40(15)
N1 C5 C18 105.58(15)
C1 C5 C18 111.45(16)
C11 C6 C7 118.70(18)
C11 C6 C2 118.75(16)
C7 C6 C2 122.54(17)
C8 C7 C6 120.9(2)
C8 C7 H7A 119.5
C6 C7 H7A 119.5
C9 C8 C7 120.2(2)
C9 C8 H8A 119.9
C7 C8 H8A 119.9
C10 C9 C8 118.6(2)
C10 C9 H9A 120.7
C8 C9 H9A 120.7
C9 C10 C11 122.1(2)
C9 C10 N2 119.5(2)
C11 C10 N2 118.4(2)
C10 C11 C6 119.42(18)
C10 C11 H11A 120.3
C6 C11 H11A 120.3
O4 C12 O3 123.9(19)
O4 C12 O3A 124.9(6)
O4 C12 C1 124.46(18)
O3 C12 C1 111.2(19)
O3A C12 C1 110.6(6)
O6 C15 O5 124.63(18)
O6 C15 C3 124.15(17)
O5 C15 C3 111.21(16)
C15 O5 C16 116.0(6)
C15 O5 C16A 123.6(17)
O5 C16 C17 112.0(8)
O5 C16 H16A 109.2
C17 C16 H16A 109.2
O5 C16 H16B 109.2
C17 C16 H16B 109.2
H16A C16 H16B 107.9
C17A C16A O5 99(2)
C17A C16A H16C 112.0
O5 C16A H16C 112.0
C17A C16A H16D 112.0
O5 C16A H16D 112.0
H16C C16A H16D 109.7
C16A C17A H17D 109.5
C16A C17A H17E 109.5
H17D C17A H17E 109.5
C16A C17A H17F 109.5
H17D C17A H17F 109.5
H17E C17A H17F 109.5
F3 C18 F1 106.91(18)
F3 C18 F2 107.10(19)
F1 C18 F2 106.74(18)
F3 C18 C5 113.17(17)
F1 C18 C5 112.19(18)
F2 C18 C5 110.38(17)
F6 C19 F4 106.42(18)
F6 C19 F5 107.68(19)
F4 C19 F5 107.00(19)
F6 C19 C4 112.99(18)
F4 C19 C4 111.84(19)
F5 C19 C4 110.60(17)

loop_
_geom_bond_atom_site_label_1
_geom_bond_atom_site_label_2
_geom_bond_distance
F1 C18 1.329(3)
F2 C18 1.337(2)
F3 C18 1.324(2)
F4 C19 1.332(3)
F5 C19 1.338(3)
F6 C19 1.326(3)
O1 N2 1.200(3)
O2 N2 1.195(3)
O3 C12 1.31(4)
O3 C13 1.67(5)
C13 C14 1.14(5)
C13 H13A 0.9700
C13 H13B 0.9700
C14 H14A 0.9600
C14 H14B 0.9600
C14 H14C 0.9600
O3A C12 1.326(12)
O3A C13A 1.473(13)
C13A C14A 1.567(18)
C13A H13C 0.9700
C13A H13D 0.9700
C14A H14D 0.9600
C14A H14E 0.9600
C14A H14F 0.9600
O4 C12 1.196(2)
O6 C15 1.202(2)
N1 C4 1.436(2)
N1 C5 1.438(2)
N1 H1N1 0.8269
N2 C10 1.476(3)
O7 C4 1.410(2)
O7 H1O7 0.95(3)
O8 C5 1.414(2)
O8 H1O8 0.94(3)
C1 C12 1.515(3)
C1 C5 1.532(3)
C1 C2 1.544(2)
C1 H1A 0.9800
C2 C6 1.514(2)
C2 C3 1.545(2)
C2 H2A 0.9800
C3 C15 1.514(3)
C3 C4 1.534(3)
C3 H3A 0.9800
C4 C19 1.533(3)
C5 C18 1.532(3)
C6 C11 1.386(2)
C6 C7 1.387(3)
C7 C8 1.377(3)
C7 H7A 0.9300
C8 C9 1.376(3)
C8 H8A 0.9300
C9 C10 1.371(3)
C9 H9A 0.9300
C10 C11 1.372(3)
C11 H11A 0.9300
C15 O5 1.322(2)
O5 C16 1.454(11)
O5 C16A 1.59(4)
C16 C17 1.503(14)
C16 H16A 0.9700
C16 H16B 0.9700
C17 H17A 0.9600
C17 H17B 0.9600
C17 H17C 0.9600
C16A C17A 1.51(4)
C16A H16C 0.9700
C16A H16D 0.9700
C17A H17D 0.9600
C17A H17E 0.9600
C17A H17F 0.9600

loop_
_geom_hbond_atom_site_label_D
_geom_hbond_atom_site_label_H
_geom_hbond_atom_site_label_A
_geom_hbond_site_symmetry_A
_geom_hbond_distance_DH
_geom_hbond_distance_HA
_geom_hbond_distance_DA
_geom_hbond_angle_DHA
_geom_hbond_publ_flag
O7 H1O7 O6 . 0.95(3) 2.06(3) 2.848(2) 139(3) yes
O8 H1O8 O4 . 0.94(3) 2.09(3) 2.839(2) 136(2) yes
O7 H1O7 O4 7_555 0.95(3) 2.28(3) 2.882(2) 121(2) yes
O8 H1O8 O6 7_555 0.94(3) 2.26(3) 2.877(2) 123(2) yes
C11 H11A O7 7_555 0.9300 2.5000 3.272(2) 141.00 yes
C11 H11A O8 7_555 0.9300 2.4400 3.222(2) 142.00 yes

loop_
_geom_torsion_atom_site_label_1
_geom_torsion_atom_site_label_2
_geom_torsion_atom_site_label_3
_geom_torsion_atom_site_label_4
_geom_torsion
C12 O3 C13 C14 -174(4)
C12 O3A C13A C14A -108.6(8)
C12 C1 C2 C6 48.7(2)
C5 C1 C2 C6 171.81(14)
C12 C1 C2 C3 173.59(15)
C5 C1 C2 C3 -63.26(17)
C6 C2 C3 C15 -47.4(2)
C1 C2 C3 C15 -172.88(15)
C6 C2 C3 C4 -171.73(14)
C1 C2 C3 C4 62.81(17)
C5 N1 C4 O7 -74.3(2)
C5 N1 C4 C19 170.28(16)
C5 N1 C4 C3 50.7(2)
C15 C3 C4 O7 -54.4(2)
C2 C3 C4 O7 68.37(18)
C15 C3 C4 N1 -177.85(14)
C2 C3 C4 N1 -55.08(18)
C15 C3 C4 C19 65.5(2)
C2 C3 C4 C19 -171.74(15)
C4 N1 C5 O8 73.9(2)
C4 N1 C5 C1 -51.2(2)
C4 N1 C5 C18 -171.71(16)
C12 C1 C5 O8 54.7(2)
C2 C1 C5 O8 -67.35(18)
C12 C1 C5 N1 178.06(14)
C2 C1 C5 N1 56.01(18)
C12 C1 C5 C18 -65.0(2)
C2 C1 C5 C18 172.94(15)
C1 C2 C6 C11 -120.73(19)
C3 C2 C6 C11 117.93(19)
C1 C2 C6 C7 60.4(2)
C3 C2 C6 C7 -61.0(2)
C11 C6 C7 C8 0.0(4)
C2 C6 C7 C8 178.9(2)
C6 C7 C8 C9 0.1(5)
C7 C8 C9 C10 -0.3(5)
C8 C9 C10 C11 0.3(4)
C8 C9 C10 N2 -178.3(3)
O2 N2 C10 C9 -174.1(3)
O1 N2 C10 C9 6.8(4)
O2 N2 C10 C11 7.2(4)
O1 N2 C10 C11 -171.9(3)
C9 C10 C11 C6 -0.2(4)
N2 C10 C11 C6 178.4(2)
C7 C6 C11 C10 0.1(3)
C2 C6 C11 C10 -178.85(18)
C13 O3 C12 O4 -33(3)
C13 O3 C12 O3A 66(13)
C13 O3 C12 C1 153.9(18)
C13A O3A C12 O4 8.6(12)
C13A O3A C12 O3 -80(14)
C13A O3A C12 C1 -175.2(8)
C5 C1 C12 O4 -57.3(3)
C2 C1 C12 O4 63.8(3)
C5 C1 C12 O3 115.9(16)
C2 C1 C12 O3 -123.0(16)
C5 C1 C12 O3A 126.5(5)
C2 C1 C12 O3A -112.3(5)
C4 C3 C15 O6 57.1(3)
C2 C3 C15 O6 -65.0(3)
C4 C3 C15 O5 -124.01(18)
C2 C3 C15 O5 113.95(18)
O6 C15 O5 C16 3.6(7)
C3 C15 O5 C16 -175.3(6)
O6 C15 O5 C16A 0(2)
C3 C15 O5 C16A -179(2)
C15 O5 C16 C17 -85.9(8)
C16A O5 C16 C17 74(16)
C15 O5 C16A C17A 84(3)
C16 O5 C16A C17A 63(15)
O8 C5 C18 F3 -174.73(17)
N1 C5 C18 F3 68.5(2)
C1 C5 C18 F3 -51.2(2)
O8 C5 C18 F1 64.2(2)
N1 C5 C18 F1 -52.5(2)
C1 C5 C18 F1 -172.31(16)
O8 C5 C18 F2 -54.7(2)
N1 C5 C18 F2 -171.46(17)
C1 C5 C18 F2 68.8(2)
O7 C4 C19 F6 175.74(18)
N1 C4 C19 F6 -67.0(2)
C3 C4 C19 F6 52.6(2)
O7 C4 C19 F4 -64.2(2)
N1 C4 C19 F4 53.1(2)
C3 C4 C19 F4 172.61(17)
O7 C4 C19 F5 55.0(2)
N1 C4 C19 F5 172.24(18)
C3 C4 C19 F5 -68.2(2)
